data_7104999
loop_
_publ_author_name
'Darbost, Ulrich'
'Penin, Vanessa'
'Jeanneau, Erwann'
'F\'elix, Caroline'
'Vocanson, Francis'
'Bucher, Christophe'
'Royal, Guy'
'Bonnamour, Isabelle'

_publ_section_title
;
 A calixarene-based copper-centered redox switch as a data storage
 prototype.
;
_journal_issue 44
_journal_name_full 'Chemical communications (Cambridge, England)'
_journal_page_first 6774
_journal_page_last 6776
_journal_paper_doi 10.1039/b907207a
_journal_year 2009
_chemical_formula_moiety
;
C80 H96 Cu N6 O7, C4 H10 O, 5(C2 H3 N), 2(Cl O4)
;
_chemical_formula_sum 'C94 H121 Cl2 Cu N11 O16'
_chemical_formula_weight 1795.51
_space_group_IT_number 2
_symmetry_cell_setting triclinic
_symmetry_space_group_name_Hall '-P 1'
_symmetry_space_group_name_H-M 'P -1'
_atom_sites_solution_hydrogens geom
_atom_sites_solution_primary direct
_atom_sites_solution_secondary difmap
_audit_creation_date 09-06-11
_audit_creation_method CRYSTALS_ver_12.87
_cell_angle_alpha 90.6330(10)
_cell_angle_beta 93.9510(10)
_cell_angle_gamma 112.043(2)
_cell_formula_units_Z 2
_cell_length_a 11.4073(2)
_cell_length_b 15.2526(3)
_cell_length_c 29.7017(8)
_cell_measurement_reflns_used 18932
_cell_measurement_temperature 150(1)
_cell_measurement_theta_max 27.878
_cell_measurement_theta_min 0.802
_cell_volume 4774.88(19)
_computing_cell_refinement 'DENZO/SCALEPACK (Otwinowski & Minor, 1997)'
_computing_data_collection 'COLLECT (Nonius, 2001).'
_computing_data_reduction 'DENZO/SCALEPACK (Otwinowski & Minor, 1997)'
_computing_molecular_graphics 'CAMERON (Watkin et al., 1996)'
_computing_publication_material 'CRYSTALS (Betteridge et al., 2003)'
_computing_structure_refinement 'CRYSTALS (Betteridge et al., 2003)'
_computing_structure_solution 'SIR97 (Altomare et al., 1999)'
_diffrn_ambient_temperature 150
_diffrn_measured_fraction_theta_full 0.982
_diffrn_measured_fraction_theta_max 0.897
_diffrn_measurement_device 'Nonius KappaCCD'
_diffrn_measurement_device_type Area
_diffrn_measurement_method '\f & \w scans'
_diffrn_radiation_monochromator graphite
_diffrn_radiation_type 'Mo K\a'
_diffrn_radiation_wavelength 0.71069
_diffrn_reflns_av_R_equivalents 0.000
_diffrn_reflns_limit_h_max 15
_diffrn_reflns_limit_h_min 0
_diffrn_reflns_limit_k_max 18
_diffrn_reflns_limit_k_min -20
_diffrn_reflns_limit_l_max 39
_diffrn_reflns_limit_l_min -40
_diffrn_reflns_number 21916
_diffrn_reflns_theta_full 25.163
_diffrn_reflns_theta_max 28.595
_diffrn_reflns_theta_min 0.688
_diffrn_standards_number 0
_exptl_absorpt_coefficient_mu 0.353
_exptl_absorpt_correction_T_max 0.98
_exptl_absorpt_correction_T_min 0.92
_exptl_absorpt_correction_type refdelf
_exptl_absorpt_process_details 'DIFABS (Walker & Stuart, 1983)'
_exptl_crystal_colour green
_exptl_crystal_density_diffrn 1.249
_exptl_crystal_density_method 'not measured'
_exptl_crystal_description block
_exptl_crystal_F_000 1906
_exptl_crystal_size_max 0.120
_exptl_crystal_size_mid 0.110
_exptl_crystal_size_min 0.070
_refine_diff_density_max 1.55
_refine_diff_density_min -0.77
_refine_ls_extinction_method None
_refine_ls_goodness_of_fit_ref 0.9135
_refine_ls_hydrogen_treatment constr
_refine_ls_matrix_type full
_refine_ls_number_parameters 1117
_refine_ls_number_reflns 21855
_refine_ls_number_restraints 0
_refine_ls_R_factor_all 0.1185
_refine_ls_R_factor_gt 0.0760
_refine_ls_shift/su_max 0.0020805
_refine_ls_shift/su_mean 0.1016581
_refine_ls_structure_factor_coef Fsqd
_refine_ls_weighting_details
;
Method, part 1, Chebychev polynomial, (Watkin, 1994, Prince, 1982)
[weight] = 1.0/[A~0~*T~0~(x)+A~1~*T~1~(x) ... +A~n-1~]*T~n-1~(x)]
where A~i~ are the Chebychev coefficients listed below and x= Fcalc/Fmax
Method = Robust Weighting (Prince, 1982)
W = [weight] * [1-(deltaF/6*sigmaF)^2^]^2^
A~i~ are:
112. 171. 85.1 22.0
;
_refine_ls_weighting_scheme calc
_refine_ls_wR_factor_all 0.2760
_refine_ls_wR_factor_gt 0.2002
_refine_ls_wR_factor_ref 0.2760
_reflns_limit_h_max 15
_reflns_limit_h_min -15
_reflns_limit_k_max 20
_reflns_limit_k_min -19
_reflns_limit_l_max 40
_reflns_limit_l_min 0
_reflns_number_gt 12327
_reflns_number_total 21916
_reflns_threshold_expression I>2.0\s(I)
_oxford_diffrn_Wilson_B_factor 0.00
_oxford_diffrn_Wilson_scale 0.00
_oxford_refine_ls_r_factor_ref 0.1185
_oxford_refine_ls_scale 0.6669(18)
_oxford_reflns_number_all 21855
_oxford_reflns_threshold_expression_ref I>-3.0\s(I)
_cod_data_source_file b907207a.txt
_cod_data_source_block 2
_cod_depositor_comments
;
The following automatic conversions were performed:
'_symmetry_cell_setting' value 'Triclinic' changed to 'triclinic'
according to '/home/saulius/struct/CIF-dictionaries/cif_core.dic'
dictionary named 'cif_core.dic' version 2.4.1 from 2010-06-29.

Automatic conversion script
Id: cif_fix_enum 1527 2010-12-29 10:47:43Z saulius 
;
_cod_original_sg_symbol_H-M 'P -1 '
_cod_original_formula_sum 'C94 H121 Cl2 Cu1 N11 O16'
_cod_database_code 7104999

loop_
_symmetry_equiv_pos_as_xyz
x,y,z
-x,-y,-z

loop_
_atom_site_label
_atom_site_type_symbol
_atom_site_fract_x
_atom_site_fract_y
_atom_site_fract_z
_atom_site_U_iso_or_equiv
_atom_site_occupancy
_atom_site_adp_type
_atom_site_refinement_flags_posn
_atom_site_refinement_flags_adp
_atom_site_refinement_flags_occupancy
_atom_site_disorder_assembly
_atom_site_disorder_group
_oxford_atom_site_special_shape
_atom_site_attached_hydrogens
Cu1 Cu 0.24652(4) 0.22228(3) 0.386044(15) 0.0394 1.0000 Uani . . . . . . .
O2 O 0.1960(3) 0.28481(19) 0.33423(9) 0.0419 1.0000 Uani . . . . . . .
O5 O 0.4610(3) 0.3430(2) 0.38330(12) 0.0569 1.0000 Uani . . . . . . .
C6 C 0.5721(5) 0.3369(5) 0.3638(2) 0.0689 1.0000 Uani . . . . . . .
C7 C 0.5368(6) 0.3114(5) 0.3099(2) 0.0797 1.0000 Uani . . . . . . .
C8 C 0.5395(6) 0.3841(6) 0.2814(2) 0.0895 1.0000 Uani . . . . . . .
C9 C 0.4294(4) 0.4114(4) 0.27802(16) 0.0578 1.0000 Uani . . . . . . .
O10 O 0.3169(3) 0.3404(2) 0.25470(9) 0.0453 1.0000 Uani . . . . . . .
C11 C 0.3189(3) 0.3411(3) 0.20765(13) 0.0416 1.0000 Uani . . . . . . .
C12 C 0.2995(3) 0.4148(3) 0.18395(14) 0.0421 1.0000 Uani . . . . . . .
C13 C 0.2515(4) 0.4833(3) 0.20672(15) 0.0448 1.0000 Uani . . . . . . .
C14 C 0.1172(4) 0.4675(3) 0.18844(14) 0.0454 1.0000 Uani . . . . . . .
C15 C 0.0103(4) 0.4065(3) 0.20848(13) 0.0423 1.0000 Uani . . . . . . .
O16 O 0.0282(3) 0.36040(19) 0.24715(9) 0.0438 1.0000 Uani . . . . . . .
C17 C 0.0032(4) 0.4000(3) 0.28811(14) 0.0456 1.0000 Uani . . . . . . .
C18 C 0.1179(4) 0.4796(3) 0.30761(14) 0.0449 1.0000 Uani . . . . . . .
N19 N 0.1480(4) 0.5729(2) 0.29908(12) 0.0488 1.0000 Uani . . . . . . .
C20 C 0.2651(4) 0.6223(3) 0.32132(16) 0.0523 1.0000 Uani . . . . . . .
C21 C 0.3027(4) 0.5571(3) 0.34202(15) 0.0501 1.0000 Uani . . . . . . .
N22 N 0.2107(3) 0.4679(2) 0.33387(12) 0.0457 1.0000 Uani . . . . . . .
H211 H 0.3788 0.5697 0.3592 0.0608 1.0000 Uiso R . . . . . .
H201 H 0.3087 0.6878 0.3213 0.0633 1.0000 Uiso R . . . . . .
C26 C 0.0712(5) 0.6158(3) 0.27249(18) 0.0598 1.0000 Uani . . . . . . .
H263 H 0.0660 0.6681 0.2899 0.0909 1.0000 Uiso R . . . . . .
H262 H -0.0123 0.5701 0.2652 0.0914 1.0000 Uiso R . . . . . .
H261 H 0.1096 0.6386 0.2448 0.0912 1.0000 Uiso R . . . . . .
H171 H -0.0660 0.4215 0.2819 0.0549 1.0000 Uiso R . . . . . .
H172 H -0.0215 0.3504 0.3100 0.0542 1.0000 Uiso R . . . . . .
C32 C -0.1131(4) 0.3886(3) 0.18968(14) 0.0430 1.0000 Uani . . . . . . .
C33 C -0.2285(4) 0.3153(3) 0.20867(14) 0.0448 1.0000 Uani . . . . . . .
C34 C -0.2502(4) 0.2164(3) 0.18999(13) 0.0415 1.0000 Uani . . . . . . .
C35 C -0.2122(3) 0.1529(3) 0.21509(13) 0.0409 1.0000 Uani . . . . . . .
O36 O -0.1725(3) 0.1745(2) 0.26084(9) 0.0431 1.0000 Uani . . . . . . .
C37 C -0.2705(4) 0.1263(3) 0.29005(13) 0.0436 1.0000 Uani . . . . . . .
C38 C -0.2354(4) 0.1766(3) 0.33609(13) 0.0458 1.0000 Uani . . . . . . .
C39 C -0.1055(4) 0.1849(3) 0.35796(13) 0.0435 1.0000 Uani . . . . . . .
C40 C -0.1095(4) 0.0938(3) 0.37784(14) 0.0440 1.0000 Uani . . . . . . .
O41 O 0.0196(2) 0.10828(19) 0.39664(9) 0.0421 1.0000 Uani . . . . . . .
C42 C 0.0325(4) 0.0360(3) 0.42084(13) 0.0430 1.0000 Uani . . . . . . .
C43 C 0.1527(4) 0.0584(3) 0.44562(13) 0.0418 1.0000 Uani . . . . . . .
N44 N 0.2480(3) 0.1451(3) 0.44069(11) 0.0448 1.0000 Uani . . . . . . .
C45 C 0.3563(4) 0.1686(4) 0.46707(15) 0.0537 1.0000 Uani . . . . . . .
C46 C 0.3779(5) 0.1084(4) 0.49910(17) 0.0640 1.0000 Uani . . . . . . .
C47 C 0.2867(5) 0.0203(4) 0.50264(16) 0.0597 1.0000 Uani . . . . . . .
C48 C 0.1702(4) -0.0080(3) 0.47586(15) 0.0511 1.0000 Uani . . . . . . .
C49 C 0.0717(5) -0.0975(3) 0.47823(17) 0.0568 1.0000 Uani . . . . . . .
C50 C -0.0394(5) -0.1183(3) 0.45239(17) 0.0564 1.0000 Uani . . . . . . .
C51 C -0.0614(4) -0.0516(3) 0.42371(15) 0.0498 1.0000 Uani . . . . . . .
H511 H -0.1391 -0.0672 0.4074 0.0598 1.0000 Uiso R . . . . . .
H501 H -0.1028 -0.1778 0.4536 0.0683 1.0000 Uiso R . . . . . .
H491 H 0.0832 -0.1418 0.4971 0.0680 1.0000 Uiso R . . . . . .
H471 H 0.3013 -0.0213 0.5228 0.0719 1.0000 Uiso R . . . . . .
H461 H 0.4545 0.1287 0.5170 0.0767 1.0000 Uiso R . . . . . .
H451 H 0.4200 0.2282 0.4638 0.0650 1.0000 Uiso R . . . . . .
H401 H -0.1664 0.0775 0.4017 0.0528 1.0000 Uiso R . . . . . .
H402 H -0.1363 0.0442 0.3537 0.0524 1.0000 Uiso R . . . . . .
H391 H -0.0805 0.2331 0.3825 0.0518 1.0000 Uiso R . . . . . .
H392 H -0.0445 0.2023 0.3350 0.0520 1.0000 Uiso R . . . . . .
H381 H -0.2990 0.1408 0.3559 0.0547 1.0000 Uiso R . . . . . .
H382 H -0.2362 0.2391 0.3334 0.0550 1.0000 Uiso R . . . . . .
H372 H -0.3509 0.1271 0.2778 0.0518 1.0000 Uiso R . . . . . .
H371 H -0.2751 0.0624 0.2926 0.0516 1.0000 Uiso R . . . . . .
C66 C -0.2133(3) 0.0696(3) 0.19494(13) 0.0403 1.0000 Uani . . . . . . .
C67 C -0.1495(4) 0.0085(3) 0.21852(13) 0.0418 1.0000 Uani . . . . . . .
C68 C -0.0280(4) 0.0194(3) 0.19683(13) 0.0399 1.0000 Uani . . . . . . .
C69 C 0.0923(4) 0.0824(3) 0.21404(12) 0.0389 1.0000 Uani . . . . . . .
O70 O 0.1047(3) 0.13039(19) 0.25566(9) 0.0412 1.0000 Uani . . . . . . .
C71 C 0.0875(4) 0.0693(3) 0.29365(12) 0.0414 1.0000 Uani . . . . . . .
C72 C 0.2097(4) 0.0679(3) 0.31459(13) 0.0436 1.0000 Uani . . . . . . .
N73 N 0.2778(3) 0.1244(2) 0.34941(11) 0.0418 1.0000 Uani . . . . . . .
C74 C 0.3809(4) 0.0976(3) 0.35937(16) 0.0512 1.0000 Uani . . . . . . .
C75 C 0.3735(5) 0.0274(4) 0.33010(16) 0.0554 1.0000 Uani . . . . . . .
N76 N 0.2657(4) 0.0085(3) 0.30212(12) 0.0504 1.0000 Uani . . . . . . .
C77 C 0.2184(6) -0.0677(4) 0.26662(17) 0.0650 1.0000 Uani . . . . . . .
H772 H 0.2383 -0.1206 0.2761 0.0979 1.0000 Uiso R . . . . . .
H771 H 0.1285 -0.0873 0.2602 0.0982 1.0000 Uiso R . . . . . .
H773 H 0.2601 -0.0442 0.2394 0.0978 1.0000 Uiso R . . . . . .
H751 H 0.4302 -0.0040 0.3284 0.0680 1.0000 Uiso R . . . . . .
H741 H 0.4448 0.1240 0.3822 0.0621 1.0000 Uiso R . . . . . .
H712 H 0.0528 0.0961 0.3165 0.0497 1.0000 Uiso R . . . . . .
H711 H 0.0312 0.0049 0.2853 0.0498 1.0000 Uiso R . . . . . .
C85 C 0.2005(4) 0.0994(3) 0.19050(13) 0.0390 1.0000 Uani . . . . . . .
C86 C 0.3284(4) 0.1761(3) 0.20655(14) 0.0417 1.0000 Uani . . . . . . .
C87 C 0.3397(4) 0.2681(3) 0.18447(13) 0.0418 1.0000 Uani . . . . . . .
C88 C 0.3586(4) 0.2775(3) 0.13859(14) 0.0433 1.0000 Uani . . . . . . .
C89 C 0.3518(4) 0.3546(3) 0.11471(14) 0.0461 1.0000 Uani . . . . . . .
C90 C 0.3184(4) 0.4203(3) 0.13785(15) 0.0465 1.0000 Uani . . . . . . .
H901 H 0.3058 0.4689 0.1221 0.0561 1.0000 Uiso R . . . . . .
C92 C 0.3819(4) 0.3636(3) 0.06490(16) 0.0533 1.0000 Uani . . . . . . .
C93 C 0.5276(5) 0.4000(5) 0.0641(2) 0.0764 1.0000 Uani . . . . . . .
H933 H 0.5500 0.4003 0.0335 0.1137 1.0000 Uiso R . . . . . .
H931 H 0.5608 0.4641 0.0767 0.1138 1.0000 Uiso R . . . . . .
H932 H 0.5615 0.3610 0.0819 0.1139 1.0000 Uiso R . . . . . .
C97 C 0.3242(5) 0.2684(4) 0.03840(17) 0.0642 1.0000 Uani . . . . . . .
H971 H 0.3463 0.2782 0.0076 0.0978 1.0000 Uiso R . . . . . .
H972 H 0.3560 0.2229 0.0513 0.0979 1.0000 Uiso R . . . . . .
H973 H 0.2329 0.2444 0.0384 0.0980 1.0000 Uiso R . . . . . .
C101 C 0.3310(7) 0.4321(4) 0.04081(18) 0.0722 1.0000 Uani . . . . . . .
H1012 H 0.3504 0.4355 0.0098 0.1077 1.0000 Uiso R . . . . . .
H1011 H 0.3703 0.4937 0.0547 0.1080 1.0000 Uiso R . . . . . .
H1013 H 0.2412 0.4121 0.0421 0.1077 1.0000 Uiso R . . . . . .
H881 H 0.3771 0.2305 0.1235 0.0514 1.0000 Uiso R . . . . . .
H861 H 0.3339 0.1854 0.2392 0.0500 1.0000 Uiso R . . . . . .
H862 H 0.3967 0.1572 0.1975 0.0496 1.0000 Uiso R . . . . . .
C108 C 0.1872(4) 0.0482(3) 0.15023(13) 0.0414 1.0000 Uani . . . . . . .
C109 C 0.0702(4) -0.0182(3) 0.13223(13) 0.0431 1.0000 Uani . . . . . . .
C110 C -0.0344(4) -0.0306(3) 0.15629(13) 0.0434 1.0000 Uani . . . . . . .
H1101 H -0.1136 -0.0747 0.1451 0.0519 1.0000 Uiso R . . . . . .
C112 C 0.0629(4) -0.0720(3) 0.08749(14) 0.0488 1.0000 Uani . . . . . . .
C113 C -0.0748(5) -0.1348(4) 0.07081(17) 0.0608 1.0000 Uani . . . . . . .
H1131 H -0.0753 -0.1671 0.0429 0.0907 1.0000 Uiso R . . . . . .
H1132 H -0.1117 -0.1812 0.0928 0.0907 1.0000 Uiso R . . . . . .
H1133 H -0.1249 -0.0961 0.0665 0.0909 1.0000 Uiso R . . . . . .
C117 C 0.1377(5) -0.1365(4) 0.09491(19) 0.0614 1.0000 Uani . . . . . . .
H1172 H 0.1344 -0.1697 0.0668 0.0929 1.0000 Uiso R . . . . . .
H1173 H 0.1000 -0.1822 0.1173 0.0926 1.0000 Uiso R . . . . . .
H1171 H 0.2248 -0.0996 0.1048 0.0928 1.0000 Uiso R . . . . . .
C121 C 0.1190(5) -0.0020(4) 0.05079(16) 0.0622 1.0000 Uani . . . . . . .
H1212 H 0.1150 -0.0363 0.0230 0.0938 1.0000 Uiso R . . . . . .
H1211 H 0.2060 0.0363 0.0601 0.0939 1.0000 Uiso R . . . . . .
H1213 H 0.0713 0.0380 0.0464 0.0938 1.0000 Uiso R . . . . . .
H1081 H 0.2589 0.0579 0.1344 0.0497 1.0000 Uiso R . . . . . .
H671 H -0.1294 0.0285 0.2499 0.0500 1.0000 Uiso R . . . . . .
H672 H -0.2046 -0.0573 0.2165 0.0501 1.0000 Uiso R . . . . . .
C128 C -0.2669(4) 0.0457(3) 0.15052(14) 0.0455 1.0000 Uani . . . . . . .
C129 C -0.3142(4) 0.1036(3) 0.12516(13) 0.0429 1.0000 Uani . . . . . . .
C130 C -0.3008(4) 0.1905(3) 0.14560(13) 0.0431 1.0000 Uani . . . . . . .
H1301 H -0.3268 0.2324 0.1293 0.0519 1.0000 Uiso R . . . . . .
C132 C -0.3803(4) 0.0708(4) 0.07751(15) 0.0527 1.0000 Uani . . . . . . .
C133 C -0.3146(5) 0.0190(4) 0.05124(17) 0.0673 1.0000 Uani . . . . . . .
H1333 H -0.3551 0.0015 0.0208 0.1018 1.0000 Uiso R . . . . . .
H1332 H -0.3181 -0.0378 0.0663 0.1021 1.0000 Uiso R . . . . . .
H1331 H -0.2270 0.0594 0.0490 0.1020 1.0000 Uiso R . . . . . .
C137 C -0.5154(5) 0.0027(6) 0.0836(2) 0.0971 1.0000 Uani . . . . . . .
H1371 H -0.5579 -0.0205 0.0543 0.1448 1.0000 Uiso R . . . . . .
H1372 H -0.5593 0.0360 0.0990 0.1450 1.0000 Uiso R . . . . . .
H1373 H -0.5126 -0.0495 0.1010 0.1449 1.0000 Uiso R . . . . . .
C141 C -0.3819(8) 0.1541(5) 0.0496(2) 0.0872 1.0000 Uani . . . . . . .
H1411 H -0.4191 0.1313 0.0196 0.1299 1.0000 Uiso R . . . . . .
H1412 H -0.4317 0.1835 0.0641 0.1295 1.0000 Uiso R . . . . . .
H1413 H -0.2970 0.1984 0.0481 0.1300 1.0000 Uiso R . . . . . .
H1281 H -0.2721 -0.0115 0.1378 0.0547 1.0000 Uiso R . . . . . .
H331 H -0.2174 0.3177 0.2416 0.0540 1.0000 Uiso R . . . . . .
H332 H -0.3005 0.3315 0.1994 0.0540 1.0000 Uiso R . . . . . .
C148 C -0.1263(4) 0.4349(3) 0.15055(14) 0.0469 1.0000 Uani . . . . . . .
C149 C -0.0236(4) 0.4964(3) 0.12936(14) 0.0472 1.0000 Uani . . . . . . .
C150 C 0.0969(4) 0.5119(3) 0.14939(15) 0.0464 1.0000 Uani . . . . . . .
H1501 H 0.1671 0.5530 0.1362 0.0559 1.0000 Uiso R . . . . . .
C152 C -0.0458(5) 0.5441(3) 0.08608(15) 0.0537 1.0000 Uani . . . . . . .
C153 C -0.1250(5) 0.6030(4) 0.0953(2) 0.0646 1.0000 Uani . . . . . . .
H1531 H -0.1356 0.6341 0.0686 0.0968 1.0000 Uiso R . . . . . .
H1533 H -0.0841 0.6495 0.1193 0.0968 1.0000 Uiso R . . . . . .
H1532 H -0.2072 0.5630 0.1039 0.0965 1.0000 Uiso R . . . . . .
C157 C 0.0800(5) 0.6099(4) 0.06822(17) 0.0620 1.0000 Uani . . . . . . .
H1571 H 0.0623 0.6423 0.0429 0.0931 1.0000 Uiso R . . . . . .
H1573 H 0.1301 0.6564 0.0913 0.0927 1.0000 Uiso R . . . . . .
H1572 H 0.1291 0.5750 0.0587 0.0927 1.0000 Uiso R . . . . . .
C161 C -0.1169(5) 0.4666(4) 0.04944(17) 0.0647 1.0000 Uani . . . . . . .
H1613 H -0.1324 0.4956 0.0222 0.0968 1.0000 Uiso R . . . . . .
H1612 H -0.1965 0.4237 0.0591 0.0965 1.0000 Uiso R . . . . . .
H1611 H -0.0650 0.4313 0.0426 0.0969 1.0000 Uiso R . . . . . .
H1481 H -0.2074 0.4231 0.1381 0.0560 1.0000 Uiso R . . . . . .
H132 H 0.2522 0.4754 0.2392 0.0536 1.0000 Uiso R . . . . . .
H131 H 0.3059 0.5469 0.2001 0.0538 1.0000 Uiso R . . . . . .
H91 H 0.4106 0.4241 0.3083 0.0701 1.0000 Uiso R . . . . . .
H92 H 0.4525 0.4678 0.2603 0.0699 1.0000 Uiso R . . . . . .
H82 H 0.6086 0.4395 0.2964 0.1083 1.0000 Uiso R . . . . . .
H81 H 0.5579 0.3695 0.2508 0.1078 1.0000 Uiso R . . . . . .
H72 H 0.5979 0.2853 0.2995 0.0961 1.0000 Uiso R . . . . . .
H71 H 0.4498 0.2617 0.3057 0.0957 1.0000 Uiso R . . . . . .
H61 H 0.6451 0.3945 0.3686 0.0832 1.0000 Uiso R . . . . . .
H62 H 0.5902 0.2860 0.3777 0.0827 1.0000 Uiso R . . . . . .
C176 C 0.4689(4) 0.4241(3) 0.40667(16) 0.0512 1.0000 Uani . . . . . . .
C177 C 0.3594(4) 0.4152(3) 0.42971(14) 0.0466 1.0000 Uani . . . . . . .
N178 N 0.2561(3) 0.3309(2) 0.42678(11) 0.0423 1.0000 Uani . . . . . . .
C179 C 0.1571(4) 0.3228(3) 0.44933(14) 0.0479 1.0000 Uani . . . . . . .
C180 C 0.1520(5) 0.3961(4) 0.47688(17) 0.0607 1.0000 Uani . . . . . . .
C181 C 0.2520(5) 0.4816(4) 0.47942(18) 0.0627 1.0000 Uani . . . . . . .
C182 C 0.3595(5) 0.4942(4) 0.45576(16) 0.0562 1.0000 Uani . . . . . . .
C183 C 0.4663(5) 0.5804(4) 0.45668(19) 0.0639 1.0000 Uani . . . . . . .
C184 C 0.5677(5) 0.5874(4) 0.4333(2) 0.0714 1.0000 Uani . . . . . . .
C185 C 0.5705(4) 0.5092(4) 0.4085(2) 0.0629 1.0000 Uani . . . . . . .
H1851 H 0.6419 0.5147 0.3937 0.0760 1.0000 Uiso R . . . . . .
H1841 H 0.6369 0.6448 0.4337 0.0860 1.0000 Uiso R . . . . . .
H1831 H 0.4656 0.6314 0.4735 0.0771 1.0000 Uiso R . . . . . .
H1811 H 0.2491 0.5314 0.4972 0.0760 1.0000 Uiso R . . . . . .
H1801 H 0.0808 0.3860 0.4930 0.0729 1.0000 Uiso R . . . . . .
H1791 H 0.0870 0.2669 0.4468 0.0575 1.0000 Uiso R . . . . . .
Cl192 Cl 0.57911(11) 0.86601(8) 0.35237(5) 0.0637 1.0000 Uani . . . . . . .
O193 O 0.4658(3) 0.8486(3) 0.32341(14) 0.0682 1.0000 Uani . . . . . . .
O194 O 0.6856(4) 0.8857(3) 0.32527(17) 0.0812 1.0000 Uani . . . . . . .
O195 O 0.5990(4) 0.9470(3) 0.38188(15) 0.0788 1.0000 Uani . . . . . . .
O196 O 0.5612(5) 0.7837(4) 0.3783(2) 0.1043 1.0000 Uani . . . . . . .
Cl197 Cl 0.23915(11) 0.72040(8) 0.53717(4) 0.0519 1.0000 Uani . . . . . . .
O198 O 0.3439(5) 0.7053(4) 0.5244(3) 0.1214 1.0000 Uani . . . . . . .
O199 O 0.1508(5) 0.7039(5) 0.49907(19) 0.1324 1.0000 Uani . . . . . . .
O200 O 0.2775(9) 0.8138(3) 0.5528(2) 0.1470 1.0000 Uani . . . . . . .
O201 O 0.1792(4) 0.6575(3) 0.57170(16) 0.0904 1.0000 Uani . . . . . . .
O202 O 0.5430(11) 0.6807(9) 0.1371(4) 0.1961 1.0000 Uani . . . . . . .
C203 C 0.5552(15) 0.7275(13) 0.1004(6) 0.1854 1.0000 Uani . . . . . . .
C204 C 0.4410(18) 0.7298(10) 0.0804(7) 0.2047 1.0000 Uani . . . . . . .
H2041 H 0.4632 0.7956 0.0669 0.2990 1.0000 Uiso R . . . . . .
H2043 H 0.3794 0.7191 0.1054 0.2991 1.0000 Uiso R . . . . . .
H2042 H 0.4064 0.6765 0.0558 0.2990 1.0000 Uiso R . . . . . .
H2031 H 0.6158 0.7921 0.1070 0.2112 1.0000 Uiso R . . . . . .
H2032 H 0.5893 0.6959 0.0791 0.2112 1.0000 Uiso R . . . . . .
C210 C 0.6681(14) 0.7002(15) 0.1617(6) 0.2168 1.0000 Uani . . . . . . .
C211 C 0.6318(18) 0.6130(14) 0.1955(6) 0.2643 1.0000 Uani . . . . . . .
H2101 H 0.7012 0.7604 0.1780 0.2590 1.0000 Uiso R . . . . . .
H2102 H 0.7286 0.6976 0.1409 0.2590 1.0000 Uiso R . . . . . .
N217 N -0.0153(7) 0.2484(6) 0.0371(2) 0.1114 1.0000 Uani . . . . . . .
C218 C -0.0012(5) 0.2393(4) 0.0746(2) 0.0665 1.0000 Uani . . . . . . .
C219 C 0.0191(4) 0.2289(4) 0.12271(17) 0.0585 1.0000 Uani . . . . . . .
H2191 H 0.0303 0.1695 0.1260 0.0893 1.0000 Uiso R . . . . . .
H2193 H -0.0536 0.2256 0.1382 0.0892 1.0000 Uiso R . . . . . .
H2192 H 0.0935 0.2794 0.1358 0.0894 1.0000 Uiso R . . . . . .
N223 N 0.8502(6) 0.5193(5) 0.3477(3) 0.1125 1.0000 Uani . . . . . . .
C224 C 0.9330(7) 0.5355(6) 0.3773(3) 0.0958 1.0000 Uani . . . . . . .
C225 C 1.0320(7) 0.5526(6) 0.4113(2) 0.0923 1.0000 Uani . . . . . . .
H2251 H 1.0425 0.6073 0.4291 0.1383 1.0000 Uiso R . . . . . .
H2253 H 1.0121 0.4991 0.4303 0.1380 1.0000 Uiso R . . . . . .
H2252 H 1.1095 0.5615 0.3976 0.1381 1.0000 Uiso R . . . . . .
N229 N 0.1164(8) -0.1987(7) 0.3596(3) 0.1284 1.0000 Uani . . . . . . .
C230 C 0.2014(7) -0.1836(6) 0.3851(2) 0.0880 1.0000 Uani . . . . . . .
C231 C 0.3046(6) -0.1672(5) 0.4174(2) 0.0843 1.0000 Uani . . . . . . .
H2311 H 0.3427 -0.2129 0.4128 0.1281 1.0000 Uiso R . . . . . .
H2312 H 0.3664 -0.1048 0.4137 0.1282 1.0000 Uiso R . . . . . .
H2313 H 0.2748 -0.1710 0.4472 0.1280 1.0000 Uiso R . . . . . .
N235 N 0.8879(12) 0.8139(10) 0.2609(7) 0.2758 1.0000 Uani . . . . . . .
C236 C 0.8434(10) 0.7724(8) 0.2911(5) 0.1433 1.0000 Uani . . . . . . .
C237 C 0.7881(12) 0.7144(8) 0.3303(5) 0.1547 1.0000 Uani . . . . . . .
H2371 H 0.6977 0.6811 0.3232 0.2329 1.0000 Uiso R . . . . . .
H2372 H 0.8005 0.7546 0.3569 0.2331 1.0000 Uiso R . . . . . .
H2373 H 0.8261 0.6682 0.3369 0.2330 1.0000 Uiso R . . . . . .
N241 N 0.2728(13) 0.7536(9) 0.1970(5) 0.2048 1.0000 Uani . . . . . . .
C242 C 0.3788(12) 0.7945(8) 0.2050(4) 0.1322 1.0000 Uani . . . . . . .
C243 C 0.5027(13) 0.8478(16) 0.2130(5) 0.2753 1.0000 Uani . . . . . . .
H2431 H 0.5507 0.8170 0.1986 0.4240 1.0000 Uiso R . . . . . .
H2432 H 0.5254 0.8542 0.2450 0.4240 1.0000 Uiso R . . . . . .
H2433 H 0.5204 0.9092 0.2009 0.4240 1.0000 Uiso R . . . . . .
H2111 H 0.7092 0.5946 0.2001 0.4040 1.0000 Uiso R . . . . . .
H2112 H 0.6114 0.6353 0.2253 0.4040 1.0000 Uiso R . . . . . .
H2113 H 0.5558 0.5587 0.1809 0.4041 1.0000 Uiso R . . . . . .
H21 H 0.2651 0.3139 0.3257 0.0642 1.0000 Uiso R . . . . . .
H22 H 0.1520 0.2499 0.3139 0.0643 1.0000 Uiso R . . . . . .

loop_
_atom_site_aniso_label
_atom_site_aniso_U_11
_atom_site_aniso_U_22
_atom_site_aniso_U_33
_atom_site_aniso_U_23
_atom_site_aniso_U_13
_atom_site_aniso_U_12
Cu1 0.0387(2) 0.0438(3) 0.0384(2) 0.00187(18) 0.00437(17) 0.01828(19)
O2 0.0447(14) 0.0455(14) 0.0379(13) 0.0040(11) 0.0052(11) 0.0192(12)
O5 0.0426(16) 0.0642(19) 0.069(2) 0.0041(16) 0.0146(14) 0.0242(14)
C6 0.052(3) 0.091(4) 0.083(4) 0.026(3) 0.025(2) 0.044(3)
C7 0.064(3) 0.098(5) 0.084(4) 0.007(3) 0.018(3) 0.036(3)
C8 0.065(3) 0.154(7) 0.065(3) -0.020(4) -0.005(3) 0.060(4)
C9 0.046(2) 0.075(3) 0.049(2) 0.000(2) 0.0014(18) 0.019(2)
O10 0.0452(15) 0.0450(14) 0.0452(14) -0.0006(11) -0.0011(11) 0.0175(12)
C11 0.0331(17) 0.045(2) 0.0453(19) 0.0022(16) 0.0035(14) 0.0133(15)
C12 0.0335(17) 0.0413(19) 0.050(2) 0.0013(16) 0.0023(15) 0.0132(15)
C13 0.0383(19) 0.0407(19) 0.054(2) 0.0005(16) -0.0016(16) 0.0142(16)
C14 0.046(2) 0.047(2) 0.048(2) -0.0035(16) 0.0004(16) 0.0236(17)
C15 0.045(2) 0.0429(19) 0.0434(19) -0.0028(15) 0.0022(15) 0.0221(16)
O16 0.0474(15) 0.0428(14) 0.0434(14) -0.0012(11) -0.0025(11) 0.0206(12)
C17 0.050(2) 0.047(2) 0.0416(19) -0.0002(16) 0.0004(16) 0.0215(18)
C18 0.049(2) 0.044(2) 0.044(2) 0.0022(16) 0.0029(16) 0.0205(17)
N19 0.057(2) 0.0420(17) 0.0485(19) 0.0020(14) 0.0028(15) 0.0197(16)
C20 0.053(2) 0.044(2) 0.055(2) -0.0051(18) 0.0026(19) 0.0136(18)
C21 0.049(2) 0.049(2) 0.051(2) -0.0065(18) -0.0016(18) 0.0180(18)
N22 0.0473(18) 0.0444(17) 0.0458(18) -0.0025(14) -0.0028(14) 0.0188(15)
C26 0.072(3) 0.052(2) 0.061(3) 0.005(2) -0.005(2) 0.032(2)
C32 0.044(2) 0.0424(19) 0.046(2) -0.0060(15) 0.0015(16) 0.0203(16)
C33 0.044(2) 0.050(2) 0.047(2) -0.0054(17) 0.0008(16) 0.0248(17)
C34 0.0372(18) 0.046(2) 0.0432(19) -0.0025(15) 0.0053(15) 0.0179(16)
C35 0.0341(17) 0.051(2) 0.0370(18) -0.0036(15) 0.0044(14) 0.0149(15)
O36 0.0388(13) 0.0514(15) 0.0364(13) -0.0019(11) 0.0038(10) 0.0140(12)
C37 0.0373(18) 0.057(2) 0.0396(18) 0.0023(16) 0.0051(14) 0.0204(17)
C38 0.042(2) 0.060(2) 0.0423(19) 0.0006(17) 0.0059(16) 0.0277(18)
C39 0.0397(19) 0.053(2) 0.0417(19) 0.0010(16) 0.0028(15) 0.0217(17)
C40 0.0326(17) 0.054(2) 0.046(2) 0.0009(17) 0.0056(15) 0.0163(16)
O41 0.0347(13) 0.0439(14) 0.0468(14) 0.0041(11) 0.0024(11) 0.0137(11)
C42 0.045(2) 0.050(2) 0.0378(18) 0.0025(15) 0.0096(15) 0.0214(17)
C43 0.0427(19) 0.048(2) 0.0385(18) 0.0033(15) 0.0097(15) 0.0203(16)
N44 0.0462(18) 0.0538(19) 0.0377(16) 0.0027(14) 0.0015(13) 0.0228(15)
C45 0.048(2) 0.061(3) 0.050(2) 0.0014(19) -0.0034(18) 0.019(2)
C46 0.059(3) 0.080(3) 0.054(3) 0.010(2) -0.008(2) 0.028(3)
C47 0.068(3) 0.072(3) 0.051(2) 0.017(2) 0.008(2) 0.039(3)
C48 0.058(2) 0.058(2) 0.045(2) 0.0063(18) 0.0123(18) 0.029(2)
C49 0.059(3) 0.056(2) 0.062(3) 0.023(2) 0.017(2) 0.026(2)
C50 0.059(3) 0.044(2) 0.066(3) 0.012(2) 0.016(2) 0.017(2)
C51 0.044(2) 0.050(2) 0.053(2) 0.0071(18) 0.0115(17) 0.0132(18)
C66 0.0326(17) 0.0441(19) 0.0442(19) 0.0010(15) 0.0051(14) 0.0143(15)
C67 0.0391(19) 0.045(2) 0.0422(19) 0.0050(15) 0.0045(15) 0.0172(16)
C68 0.0413(19) 0.0426(19) 0.0416(18) 0.0032(15) 0.0074(15) 0.0217(16)
C69 0.0411(18) 0.0446(19) 0.0364(17) -0.0007(14) 0.0025(14) 0.0225(16)
O70 0.0491(15) 0.0410(13) 0.0361(13) 0.0005(10) 0.0047(11) 0.0199(12)
C71 0.0438(19) 0.045(2) 0.0352(17) 0.0011(14) 0.0035(14) 0.0169(16)
C72 0.050(2) 0.048(2) 0.0412(19) 0.0044(16) 0.0079(16) 0.0271(18)
N73 0.0436(17) 0.0485(18) 0.0402(16) 0.0051(13) 0.0053(13) 0.0247(14)
C74 0.049(2) 0.059(2) 0.055(2) 0.0036(19) 0.0006(18) 0.032(2)
C75 0.063(3) 0.065(3) 0.056(2) 0.011(2) 0.009(2) 0.043(2)
N76 0.062(2) 0.0504(19) 0.0490(19) 0.0023(15) 0.0066(16) 0.0323(17)
C77 0.100(4) 0.056(3) 0.054(3) -0.005(2) 0.002(3) 0.047(3)
C85 0.0373(18) 0.0430(19) 0.0393(18) 0.0032(14) 0.0034(14) 0.0180(15)
C86 0.0367(18) 0.045(2) 0.0451(19) 0.0046(16) 0.0034(15) 0.0179(16)
C87 0.0367(18) 0.046(2) 0.0440(19) 0.0066(16) 0.0046(15) 0.0164(15)
C88 0.0375(18) 0.047(2) 0.048(2) 0.0046(16) 0.0075(15) 0.0174(16)
C89 0.0371(19) 0.050(2) 0.049(2) 0.0058(17) 0.0060(16) 0.0130(16)
C90 0.0384(19) 0.048(2) 0.052(2) 0.0117(17) 0.0058(16) 0.0148(16)
C92 0.045(2) 0.062(3) 0.054(2) 0.012(2) 0.0128(18) 0.020(2)
C93 0.053(3) 0.102(4) 0.068(3) 0.020(3) 0.024(2) 0.019(3)
C97 0.075(3) 0.074(3) 0.050(2) 0.007(2) 0.015(2) 0.034(3)
C101 0.104(4) 0.075(3) 0.052(3) 0.017(2) 0.015(3) 0.048(3)
C108 0.0404(19) 0.046(2) 0.0444(19) 0.0047(15) 0.0111(15) 0.0223(16)
C109 0.046(2) 0.044(2) 0.0439(19) 0.0014(15) 0.0080(16) 0.0222(17)
C110 0.0423(19) 0.049(2) 0.0425(19) -0.0002(16) 0.0030(15) 0.0214(17)
C112 0.049(2) 0.055(2) 0.043(2) -0.0067(17) 0.0083(17) 0.0203(19)
C113 0.054(3) 0.068(3) 0.057(3) -0.016(2) 0.003(2) 0.021(2)
C117 0.061(3) 0.057(3) 0.072(3) -0.014(2) 0.010(2) 0.028(2)
C121 0.075(3) 0.064(3) 0.044(2) -0.004(2) 0.010(2) 0.022(2)
C128 0.0393(19) 0.054(2) 0.046(2) -0.0054(17) -0.0002(15) 0.0216(17)
C129 0.0358(18) 0.053(2) 0.0416(19) -0.0059(16) -0.0002(14) 0.0188(16)
C130 0.0415(19) 0.050(2) 0.0418(19) -0.0009(16) 0.0018(15) 0.0222(17)
C132 0.048(2) 0.071(3) 0.042(2) -0.0106(19) -0.0038(17) 0.028(2)
C133 0.072(3) 0.093(4) 0.047(2) -0.016(2) -0.005(2) 0.044(3)
C137 0.044(3) 0.156(7) 0.067(3) -0.037(4) -0.011(2) 0.013(3)
C141 0.129(6) 0.087(4) 0.057(3) -0.015(3) -0.035(3) 0.061(4)
C148 0.047(2) 0.054(2) 0.047(2) -0.0055(17) -0.0039(17) 0.0288(18)
C149 0.053(2) 0.050(2) 0.046(2) 0.0005(17) 0.0033(17) 0.0282(19)
C150 0.050(2) 0.041(2) 0.053(2) 0.0031(17) 0.0076(17) 0.0226(17)
C152 0.060(3) 0.057(2) 0.049(2) 0.0042(19) 0.0021(19) 0.028(2)
C153 0.068(3) 0.059(3) 0.076(3) 0.012(2) -0.001(3) 0.035(2)
C157 0.071(3) 0.064(3) 0.054(3) 0.013(2) 0.009(2) 0.029(2)
C161 0.074(3) 0.075(3) 0.050(2) 0.002(2) -0.005(2) 0.034(3)
C176 0.042(2) 0.055(2) 0.057(2) 0.0061(19) 0.0018(18) 0.0178(18)
C177 0.044(2) 0.049(2) 0.046(2) 0.0022(17) 0.0005(16) 0.0168(17)
N178 0.0411(16) 0.0471(17) 0.0395(16) -0.0005(13) 0.0015(13) 0.0178(14)
C179 0.046(2) 0.050(2) 0.049(2) -0.0015(17) 0.0064(17) 0.0187(18)
C180 0.061(3) 0.070(3) 0.055(3) -0.008(2) 0.015(2) 0.028(2)
C181 0.067(3) 0.059(3) 0.064(3) -0.015(2) -0.001(2) 0.026(2)
C182 0.057(3) 0.060(3) 0.053(2) -0.006(2) -0.008(2) 0.025(2)
C183 0.065(3) 0.050(3) 0.069(3) -0.009(2) -0.015(2) 0.017(2)
C184 0.055(3) 0.057(3) 0.088(4) 0.005(3) -0.015(3) 0.008(2)
C185 0.039(2) 0.062(3) 0.080(3) 0.009(2) 0.002(2) 0.011(2)
Cl192 0.0483(6) 0.0512(6) 0.0904(9) 0.0100(6) -0.0007(6) 0.0182(5)
O193 0.0501(18) 0.058(2) 0.092(3) -0.0081(18) -0.0096(17) 0.0188(15)
O194 0.058(2) 0.065(2) 0.121(4) 0.001(2) 0.016(2) 0.0232(18)
O195 0.066(2) 0.070(2) 0.088(3) -0.016(2) -0.009(2) 0.0157(19)
O196 0.092(3) 0.082(3) 0.149(5) 0.049(3) 0.017(3) 0.042(3)
Cl197 0.0563(6) 0.0541(6) 0.0498(5) 0.0002(4) 0.0045(4) 0.0258(5)
O198 0.066(3) 0.111(4) 0.199(6) -0.004(4) 0.044(3) 0.041(3)
O199 0.079(3) 0.190(6) 0.091(4) 0.049(4) -0.020(3) 0.011(4)
O200 0.279(9) 0.057(3) 0.102(4) 0.002(3) 0.080(5) 0.049(4)
O201 0.078(3) 0.089(3) 0.087(3) 0.032(2) 0.002(2) 0.012(2)
O202 0.163(9) 0.230(11) 0.190(10) 0.035(9) 0.036(8) 0.064(8)
C203 0.131(11) 0.225(17) 0.185(15) 0.070(13) 0.030(10) 0.045(11)
C204 0.211(17) 0.114(9) 0.26(2) -0.001(11) 0.010(15) 0.034(10)
C210 0.115(10) 0.33(2) 0.174(13) -0.002(15) 0.058(10) 0.038(12)
C211 0.201(16) 0.27(2) 0.196(16) 0.072(15) 0.030(13) -0.054(15)
N217 0.097(4) 0.167(7) 0.073(4) 0.020(4) 0.011(3) 0.052(5)
C218 0.055(3) 0.082(4) 0.069(3) 0.009(3) 0.013(2) 0.031(3)
C219 0.042(2) 0.066(3) 0.063(3) 0.004(2) 0.0097(19) 0.015(2)
N223 0.076(4) 0.126(6) 0.143(6) 0.042(5) 0.025(4) 0.043(4)
C224 0.065(4) 0.101(5) 0.128(6) 0.041(5) 0.028(4) 0.035(4)
C225 0.089(5) 0.098(5) 0.084(4) 0.001(4) 0.014(4) 0.027(4)
N229 0.102(5) 0.180(8) 0.098(5) -0.007(5) 0.005(4) 0.048(5)
C230 0.083(4) 0.108(5) 0.069(4) 0.002(4) 0.013(3) 0.030(4)
C231 0.082(4) 0.105(5) 0.069(4) 0.016(3) 0.017(3) 0.036(4)
N235 0.152(10) 0.211(13) 0.47(3) 0.219(17) 0.091(13) 0.059(9)
C236 0.109(7) 0.119(7) 0.227(13) 0.070(8) 0.052(8) 0.064(6)
C237 0.164(10) 0.116(7) 0.223(13) 0.037(8) 0.074(10) 0.087(7)
N241 0.152(10) 0.169(11) 0.244(15) -0.017(10) 0.039(10) 0.001(8)
C242 0.128(8) 0.122(8) 0.127(8) -0.017(6) 0.042(7) 0.021(7)
C243 0.119(9) 0.43(3) 0.137(10) -0.064(14) 0.058(8) -0.060(13)

loop_
_atom_type_symbol
_atom_type_scat_dispersion_real
_atom_type_scat_dispersion_imag
_atom_type_scat_Cromer_Mann_a1
_atom_type_scat_Cromer_Mann_b1
_atom_type_scat_Cromer_Mann_a2
_atom_type_scat_Cromer_Mann_b2
_atom_type_scat_Cromer_Mann_a3
_atom_type_scat_Cromer_Mann_b3
_atom_type_scat_Cromer_Mann_a4
_atom_type_scat_Cromer_Mann_b4
_atom_type_scat_Cromer_Mann_c
_atom_type_scat_source
C 0.0033 0.0016 2.3100 20.8439 1.0200 10.2075 1.5886 0.5687 0.8650 51.6512 0.2156 'International Tables Vol C 4.2.6.8 and 6.1.1.4'
H 0.0000 0.0000 0.4930 10.5109 0.3229 26.1257 0.1402 3.1424 0.0408 57.7998 0.0030 'International Tables Vol C 4.2.6.8 and 6.1.1.4'
N 0.0061 0.0033 12.2126 0.0057 3.1322 9.8933 2.0125 28.9975 1.1663 0.5826 -11.5290 'International Tables Vol C 4.2.6.8 and 6.1.1.4'
O 0.0106 0.0060 3.0485 13.2771 2.2868 5.7011 1.5463 0.3239 0.8670 32.9089 0.2508 'International Tables Vol C 4.2.6.8 and 6.1.1.4'
Cu 0.3201 1.2651 13.3380 3.5828 7.1676 0.2470 5.6158 11.3966 1.6735 64.8126 1.1910 'International Tables Vol C 4.2.6.8 and 6.1.1.4'
Cl 0.1484 0.1585 11.4604 0.0104 7.1964 1.1662 6.2556 18.5194 1.6455 47.7784 -9.5574 'International Tables Vol C 4.2.6.8 and 6.1.1.4'

loop_
_geom_angle_atom_site_label_1
_geom_angle_site_symmetry_1
_geom_angle_atom_site_label_2
_geom_angle_site_symmetry_2
_geom_angle_atom_site_label_3
_geom_angle_site_symmetry_3
_geom_angle
_geom_angle_publ_flag
O2 . Cu1 . O5 . 86.67(11) yes
O2 . Cu1 . O41 . 94.47(10) yes
O5 . Cu1 . O41 . 173.20(10) yes
O2 . Cu1 . N44 . 164.75(13) yes
O5 . Cu1 . N44 . 107.59(13) yes
O41 . Cu1 . N44 . 70.73(12) yes
O2 . Cu1 . N73 . 96.18(12) yes
O5 . Cu1 . N73 . 95.36(12) yes
O41 . Cu1 . N73 . 91.19(12) yes
N44 . Cu1 . N73 . 88.01(14) yes
O2 . Cu1 . N178 . 89.30(12) yes
O5 . Cu1 . N178 . 73.54(12) yes
O41 . Cu1 . N178 . 99.76(11) yes
N44 . Cu1 . N178 . 89.65(14) yes
N73 . Cu1 . N178 . 167.36(14) yes
Cu1 . O2 . H21 . 99.2 no
Cu1 . O2 . H22 . 115.7 no
H21 . O2 . H22 . 109.0 no
Cu1 . O5 . C6 . 129.9(3) yes
Cu1 . O5 . C176 . 109.2(2) yes
C6 . O5 . C176 . 120.8(4) yes
O5 . C6 . C7 . 108.2(4) yes
O5 . C6 . H61 . 112.2 no
C7 . C6 . H61 . 110.3 no
O5 . C6 . H62 . 108.1 no
C7 . C6 . H62 . 108.8 no
H61 . C6 . H62 . 109.3 no
C6 . C7 . C8 . 118.3(6) yes
C6 . C7 . H72 . 107.0 no
C8 . C7 . H72 . 107.0 no
C6 . C7 . H71 . 108.3 no
C8 . C7 . H71 . 107.0 no
H72 . C7 . H71 . 109.0 no
C7 . C8 . C9 . 118.1(6) yes
C7 . C8 . H82 . 102.3 no
C9 . C8 . H82 . 104.7 no
C7 . C8 . H81 . 109.8 no
C9 . C8 . H81 . 109.2 no
H82 . C8 . H81 . 112.6 no
C8 . C9 . O10 . 113.7(5) yes
C8 . C9 . H91 . 108.7 no
O10 . C9 . H91 . 109.4 no
C8 . C9 . H92 . 106.5 no
O10 . C9 . H92 . 107.2 no
H91 . C9 . H92 . 111.3 no
C9 . O10 . C11 . 113.2(3) yes
O10 . C11 . C12 . 119.7(3) yes
O10 . C11 . C87 . 119.7(3) yes
C12 . C11 . C87 . 120.6(4) yes
C11 . C12 . C13 . 121.5(4) yes
C11 . C12 . C90 . 118.2(4) yes
C13 . C12 . C90 . 120.2(4) yes
C12 . C13 . C14 . 111.0(3) yes
C12 . C13 . H132 . 110.5 no
C14 . C13 . H132 . 108.6 no
C12 . C13 . H131 . 108.0 no
C14 . C13 . H131 . 108.1 no
H132 . C13 . H131 . 110.5 no
C13 . C14 . C15 . 122.2(4) yes
C13 . C14 . C150 . 119.9(4) yes
C15 . C14 . C150 . 117.8(4) yes
C14 . C15 . O16 . 118.9(3) yes
C14 . C15 . C32 . 121.5(4) yes
O16 . C15 . C32 . 119.6(4) yes
C15 . O16 . C17 . 113.4(3) yes
O16 . C17 . C18 . 111.3(3) yes
O16 . C17 . H171 . 109.7 no
C18 . C17 . H171 . 110.0 no
O16 . C17 . H172 . 108.2 no
C18 . C17 . H172 . 108.6 no
H171 . C17 . H172 . 109.0 no
C17 . C18 . N19 . 125.5(4) yes
C17 . C18 . N22 . 123.7(4) yes
N19 . C18 . N22 . 110.6(4) yes
C18 . N19 . C20 . 107.1(4) yes
C18 . N19 . C26 . 127.9(4) yes
C20 . N19 . C26 . 125.0(4) yes
N19 . C20 . C21 . 106.5(4) yes
N19 . C20 . H201 . 125.4 no
C21 . C20 . H201 . 128.0 no
C20 . C21 . N22 . 110.0(4) yes
C20 . C21 . H211 . 125.9 no
N22 . C21 . H211 . 124.1 no
C21 . N22 . C18 . 105.8(4) yes
N19 . C26 . H263 . 109.5 no
N19 . C26 . H262 . 110.1 no
H263 . C26 . H262 . 109.1 no
N19 . C26 . H261 . 109.9 no
H263 . C26 . H261 . 109.4 no
H262 . C26 . H261 . 108.8 no
C15 . C32 . C33 . 121.6(4) yes
C15 . C32 . C148 . 117.7(4) yes
C33 . C32 . C148 . 120.6(4) yes
C32 . C33 . C34 . 110.5(3) yes
C32 . C33 . H331 . 110.1 no
C34 . C33 . H331 . 110.2 no
C32 . C33 . H332 . 107.0 no
C34 . C33 . H332 . 109.7 no
H331 . C33 . H332 . 109.3 no
C33 . C34 . C35 . 121.9(3) yes
C33 . C34 . C130 . 119.3(4) yes
C35 . C34 . C130 . 118.6(4) yes
C34 . C35 . O36 . 119.0(3) yes
C34 . C35 . C66 . 120.9(3) yes
O36 . C35 . C66 . 120.2(4) yes
C35 . O36 . C37 . 112.8(3) yes
O36 . C37 . C38 . 108.5(3) yes
O36 . C37 . H372 . 109.9 no
C38 . C37 . H372 . 109.7 no
O36 . C37 . H371 . 108.4 no
C38 . C37 . H371 . 109.6 no
H372 . C37 . H371 . 110.6 no
C37 . C38 . C39 . 114.6(3) yes
C37 . C38 . H381 . 107.6 no
C39 . C38 . H381 . 107.5 no
C37 . C38 . H382 . 108.7 no
C39 . C38 . H382 . 108.7 no
H381 . C38 . H382 . 109.7 no
C38 . C39 . C40 . 112.1(3) yes
C38 . C39 . H391 . 108.3 no
C40 . C39 . H391 . 107.7 no
C38 . C39 . H392 . 108.6 no
C40 . C39 . H392 . 109.2 no
H391 . C39 . H392 . 111.0 no
C39 . C40 . O41 . 107.8(3) yes
C39 . C40 . H401 . 109.8 no
O41 . C40 . H401 . 109.3 no
C39 . C40 . H402 . 108.7 no
O41 . C40 . H402 . 109.5 no
H401 . C40 . H402 . 111.6 no
C40 . O41 . Cu1 . 137.1(2) yes
C40 . O41 . C42 . 116.4(3) yes
Cu1 . O41 . C42 . 105.4(2) yes
O41 . C42 . C43 . 115.1(3) yes
O41 . C42 . C51 . 124.8(4) yes
C43 . C42 . C51 . 120.0(4) yes
C42 . C43 . N44 . 119.3(4) yes
C42 . C43 . C48 . 119.3(4) yes
N44 . C43 . C48 . 121.3(4) yes
C43 . N44 . Cu1 . 121.5(3) yes
C43 . N44 . C45 . 118.7(4) yes
Cu1 . N44 . C45 . 118.2(3) yes
N44 . C45 . C46 . 123.0(4) yes
N44 . C45 . H451 . 118.0 no
C46 . C45 . H451 . 119.0 no
C45 . C46 . C47 . 118.8(4) yes
C45 . C46 . H461 . 119.5 no
C47 . C46 . H461 . 121.7 no
C46 . C47 . C48 . 120.5(4) yes
C46 . C47 . H471 . 119.7 no
C48 . C47 . H471 . 119.8 no
C43 . C48 . C47 . 117.5(4) yes
C43 . C48 . C49 . 119.2(4) yes
C47 . C48 . C49 . 123.3(4) yes
C48 . C49 . C50 . 119.8(4) yes
C48 . C49 . H491 . 119.8 no
C50 . C49 . H491 . 120.4 no
C49 . C50 . C51 . 122.0(4) yes
C49 . C50 . H501 . 119.2 no
C51 . C50 . H501 . 118.8 no
C50 . C51 . C42 . 119.5(4) yes
C50 . C51 . H511 . 119.8 no
C42 . C51 . H511 . 120.7 no
C35 . C66 . C67 . 122.1(3) yes
C35 . C66 . C128 . 118.1(4) yes
C67 . C66 . C128 . 119.6(3) yes
C66 . C67 . C68 . 110.1(3) yes
C66 . C67 . H671 . 109.2 no
C68 . C67 . H671 . 109.2 no
C66 . C67 . H672 . 111.1 no
C68 . C67 . H672 . 108.6 no
H671 . C67 . H672 . 108.6 no
C67 . C68 . C69 . 123.1(3) yes
C67 . C68 . C110 . 119.7(4) yes
C69 . C68 . C110 . 117.1(3) yes
C68 . C69 . O70 . 119.3(3) yes
C68 . C69 . C85 . 121.8(3) yes
O70 . C69 . C85 . 118.9(3) yes
C69 . O70 . C71 . 113.1(3) yes
O70 . C71 . C72 . 112.9(3) yes
O70 . C71 . H712 . 106.3 no
C72 . C71 . H712 . 106.4 no
O70 . C71 . H711 . 111.8 no
C72 . C71 . H711 . 108.6 no
H712 . C71 . H711 . 110.8 no
C71 . C72 . N73 . 124.4(3) yes
C71 . C72 . N76 . 125.5(4) yes
N73 . C72 . N76 . 110.2(4) yes
C72 . N73 . Cu1 . 131.3(3) yes
C72 . N73 . C74 . 105.8(3) yes
Cu1 . N73 . C74 . 122.7(3) yes
N73 . C74 . C75 . 109.0(4) yes
N73 . C74 . H741 . 126.0 no
C75 . C74 . H741 . 125.0 no
C74 . C75 . N76 . 107.1(4) yes
C74 . C75 . H751 . 127.9 no
N76 . C75 . H751 . 125.0 no
C75 . N76 . C72 . 107.9(4) yes
C75 . N76 . C77 . 124.5(4) yes
C72 . N76 . C77 . 127.5(4) yes
N76 . C77 . H772 . 109.7 no
N76 . C77 . H771 . 111.0 no
H772 . C77 . H771 . 109.6 no
N76 . C77 . H773 . 108.7 no
H772 . C77 . H773 . 108.9 no
H771 . C77 . H773 . 108.9 no
C69 . C85 . C86 . 121.7(3) yes
C69 . C85 . C108 . 118.0(3) yes
C86 . C85 . C108 . 120.2(3) yes
C85 . C86 . C87 . 109.0(3) yes
C85 . C86 . H861 . 109.8 no
C87 . C86 . H861 . 109.3 no
C85 . C86 . H862 . 109.3 no
C87 . C86 . H862 . 109.0 no
H861 . C86 . H862 . 110.6 no
C86 . C87 . C11 . 122.0(3) yes
C86 . C87 . C88 . 119.5(4) yes
C11 . C87 . C88 . 118.2(4) yes
C87 . C88 . C89 . 122.4(4) yes
C87 . C88 . H881 . 118.2 no
C89 . C88 . H881 . 119.4 no
C88 . C89 . C90 . 117.5(4) yes
C88 . C89 . C92 . 119.6(4) yes
C90 . C89 . C92 . 122.8(4) yes
C12 . C90 . C89 . 122.4(4) yes
C12 . C90 . H901 . 118.5 no
C89 . C90 . H901 . 119.1 no
C89 . C92 . C93 . 107.2(4) yes
C89 . C92 . C97 . 112.1(4) yes
C93 . C92 . C97 . 108.3(4) yes
C89 . C92 . C101 . 111.8(4) yes
C93 . C92 . C101 . 110.1(4) yes
C97 . C92 . C101 . 107.3(4) yes
C92 . C93 . H933 . 109.9 no
C92 . C93 . H931 . 106.8 no
H933 . C93 . H931 . 109.3 no
C92 . C93 . H932 . 110.7 no
H933 . C93 . H932 . 110.0 no
H931 . C93 . H932 . 110.1 no
C92 . C97 . H971 . 108.5 no
C92 . C97 . H972 . 111.0 no
H971 . C97 . H972 . 109.3 no
C92 . C97 . H973 . 109.7 no
H971 . C97 . H973 . 108.3 no
H972 . C97 . H973 . 109.9 no
C92 . C101 . H1012 . 109.5 no
C92 . C101 . H1011 . 109.9 no
H1012 . C101 . H1011 . 108.3 no
C92 . C101 . H1013 . 111.3 no
H1012 . C101 . H1013 . 109.1 no
H1011 . C101 . H1013 . 108.6 no
C85 . C108 . C109 . 122.7(3) yes
C85 . C108 . H1081 . 119.0 no
C109 . C108 . H1081 . 118.3 no
C108 . C109 . C110 . 117.0(4) yes
C108 . C109 . C112 . 119.7(3) yes
C110 . C109 . C112 . 123.3(4) yes
C68 . C110 . C109 . 123.3(4) yes
C68 . C110 . H1101 . 117.9 no
C109 . C110 . H1101 . 118.8 no
C109 . C112 . C113 . 112.3(3) yes
C109 . C112 . C117 . 108.4(4) yes
C113 . C112 . C117 . 107.9(4) yes
C109 . C112 . C121 . 110.1(4) yes
C113 . C112 . C121 . 108.0(4) yes
C117 . C112 . C121 . 110.1(4) yes
C112 . C113 . H1131 . 109.7 no
C112 . C113 . H1132 . 109.9 no
H1131 . C113 . H1132 . 108.7 no
C112 . C113 . H1133 . 109.8 no
H1131 . C113 . H1133 . 109.7 no
H1132 . C113 . H1133 . 108.9 no
C112 . C117 . H1172 . 108.7 no
C112 . C117 . H1173 . 109.9 no
H1172 . C117 . H1173 . 109.1 no
C112 . C117 . H1171 . 110.4 no
H1172 . C117 . H1171 . 109.3 no
H1173 . C117 . H1171 . 109.5 no
C112 . C121 . H1212 . 109.6 no
C112 . C121 . H1211 . 109.2 no
H1212 . C121 . H1211 . 109.6 no
C112 . C121 . H1213 . 109.4 no
H1212 . C121 . H1213 . 109.6 no
H1211 . C121 . H1213 . 109.4 no
C66 . C128 . C129 . 122.8(4) yes
C66 . C128 . H1281 . 117.9 no
C129 . C128 . H1281 . 119.2 no
C128 . C129 . C130 . 116.8(4) yes
C128 . C129 . C132 . 120.6(4) yes
C130 . C129 . C132 . 122.6(4) yes
C129 . C130 . C34 . 122.3(4) yes
C129 . C130 . H1301 . 119.5 no
C34 . C130 . H1301 . 118.2 no
C129 . C132 . C133 . 111.8(4) yes
C129 . C132 . C137 . 106.9(4) yes
C133 . C132 . C137 . 108.6(5) yes
C129 . C132 . C141 . 111.9(4) yes
C133 . C132 . C141 . 107.3(5) yes
C137 . C132 . C141 . 110.4(5) yes
C132 . C133 . H1333 . 110.5 no
C132 . C133 . H1332 . 110.3 no
H1333 . C133 . H1332 . 108.9 no
C132 . C133 . H1331 . 109.8 no
H1333 . C133 . H1331 . 108.3 no
H1332 . C133 . H1331 . 109.1 no
C132 . C137 . H1371 . 108.5 no
C132 . C137 . H1372 . 109.2 no
H1371 . C137 . H1372 . 109.9 no
C132 . C137 . H1373 . 109.3 no
H1371 . C137 . H1373 . 109.5 no
H1372 . C137 . H1373 . 110.3 no
C132 . C141 . H1411 . 109.5 no
C132 . C141 . H1412 . 108.3 no
H1411 . C141 . H1412 . 110.0 no
C132 . C141 . H1413 . 109.3 no
H1411 . C141 . H1413 . 109.6 no
H1412 . C141 . H1413 . 110.2 no
C32 . C148 . C149 . 123.3(4) yes
C32 . C148 . H1481 . 117.7 no
C149 . C148 . H1481 . 119.0 no
C148 . C149 . C150 . 116.9(4) yes
C148 . C149 . C152 . 120.2(4) yes
C150 . C149 . C152 . 122.9(4) yes
C14 . C150 . C149 . 122.9(4) yes
C14 . C150 . H1501 . 118.2 no
C149 . C150 . H1501 . 118.9 no
C149 . C152 . C153 . 109.8(4) yes
C149 . C152 . C157 . 112.0(4) yes
C153 . C152 . C157 . 108.3(4) yes
C149 . C152 . C161 . 108.6(4) yes
C153 . C152 . C161 . 109.7(4) yes
C157 . C152 . C161 . 108.3(4) yes
C152 . C153 . H1531 . 109.2 no
C152 . C153 . H1533 . 110.7 no
H1531 . C153 . H1533 . 109.3 no
C152 . C153 . H1532 . 110.4 no
H1531 . C153 . H1532 . 108.7 no
H1533 . C153 . H1532 . 108.5 no
C152 . C157 . H1571 . 109.6 no
C152 . C157 . H1573 . 110.5 no
H1571 . C157 . H1573 . 108.5 no
C152 . C157 . H1572 . 111.6 no
H1571 . C157 . H1572 . 108.1 no
H1573 . C157 . H1572 . 108.6 no
C152 . C161 . H1613 . 109.4 no
C152 . C161 . H1612 . 111.4 no
H1613 . C161 . H1612 . 109.3 no
C152 . C161 . H1611 . 109.6 no
H1613 . C161 . H1611 . 108.0 no
H1612 . C161 . H1611 . 109.1 no
O5 . C176 . C177 . 114.8(4) yes
O5 . C176 . C185 . 125.3(4) yes
C177 . C176 . C185 . 119.9(5) yes
C176 . C177 . N178 . 119.9(4) yes
C176 . C177 . C182 . 119.1(4) yes
N178 . C177 . C182 . 121.0(4) yes
C177 . N178 . Cu1 . 122.0(3) yes
C177 . N178 . C179 . 119.3(4) yes
Cu1 . N178 . C179 . 118.7(3) yes
N178 . C179 . C180 . 123.1(4) yes
N178 . C179 . H1791 . 119.4 no
C180 . C179 . H1791 . 117.6 no
C179 . C180 . C181 . 118.9(4) yes
C179 . C180 . H1801 . 119.7 no
C181 . C180 . H1801 . 121.4 no
C180 . C181 . C182 . 120.3(4) yes
C180 . C181 . H1811 . 119.8 no
C182 . C181 . H1811 . 119.9 no
C177 . C182 . C181 . 117.4(4) yes
C177 . C182 . C183 . 119.0(5) yes
C181 . C182 . C183 . 123.5(5) yes
C182 . C183 . C184 . 120.4(5) yes
C182 . C183 . H1831 . 118.6 no
C184 . C183 . H1831 . 121.0 no
C183 . C184 . C185 . 121.2(5) yes
C183 . C184 . H1841 . 119.7 no
C185 . C184 . H1841 . 119.1 no
C184 . C185 . C176 . 120.3(5) yes
C184 . C185 . H1851 . 119.9 no
C176 . C185 . H1851 . 119.8 no
O193 . Cl192 . O194 . 109.5(3) yes
O193 . Cl192 . O195 . 108.2(2) yes
O194 . Cl192 . O195 . 109.7(3) yes
O193 . Cl192 . O196 . 108.3(3) yes
O194 . Cl192 . O196 . 110.9(3) yes
O195 . Cl192 . O196 . 110.3(3) yes
O198 . Cl197 . O199 . 108.8(4) yes
O198 . Cl197 . O200 . 108.4(4) yes
O199 . Cl197 . O200 . 109.5(5) yes
O198 . Cl197 . O201 . 111.3(4) yes
O199 . Cl197 . O201 . 108.6(3) yes
O200 . Cl197 . O201 . 110.2(3) yes
C203 . O202 . C210 . 111.0(13) yes
O202 . C203 . C204 . 114.3(15) yes
O202 . C203 . H2031 . 109.0 no
C204 . C203 . H2031 . 109.4 no
O202 . C203 . H2032 . 106.3 no
C204 . C203 . H2032 . 108.3 no
H2031 . C203 . H2032 . 109.4 no
C203 . C204 . H2041 . 106.5 no
C203 . C204 . H2043 . 107.5 no
H2041 . C204 . H2043 . 112.2 no
C203 . C204 . H2042 . 107.7 no
H2041 . C204 . H2042 . 111.6 no
H2043 . C204 . H2042 . 111.1 no
O202 . C210 . C211 . 100.5(12) yes
O202 . C210 . H2101 . 113.1 no
C211 . C210 . H2101 . 111.5 no
O202 . C210 . H2102 . 110.2 no
C211 . C210 . H2102 . 112.1 no
H2101 . C210 . H2102 . 109.3 no
C210 . C211 . H2111 . 107.2 no
C210 . C211 . H2112 . 108.5 no
H2111 . C211 . H2112 . 110.7 no
C210 . C211 . H2113 . 108.2 no
H2111 . C211 . H2113 . 111.1 no
H2112 . C211 . H2113 . 111.0 no
N217 . C218 . C219 . 179.1(7) yes
C218 . C219 . H2191 . 106.5 no
C218 . C219 . H2193 . 111.3 no
H2191 . C219 . H2193 . 108.2 no
C218 . C219 . H2192 . 111.4 no
H2191 . C219 . H2192 . 109.3 no
H2193 . C219 . H2192 . 110.0 no
N223 . C224 . C225 . 178.1(9) yes
C224 . C225 . H2251 . 110.2 no
C224 . C225 . H2253 . 109.2 no
H2251 . C225 . H2253 . 109.2 no
C224 . C225 . H2252 . 109.3 no
H2251 . C225 . H2252 . 109.6 no
H2253 . C225 . H2252 . 109.2 no
N229 . C230 . C231 . 178.3(9) yes
C230 . C231 . H2311 . 110.0 no
C230 . C231 . H2312 . 108.5 no
H2311 . C231 . H2312 . 109.0 no
C230 . C231 . H2313 . 109.0 no
H2311 . C231 . H2313 . 110.8 no
H2312 . C231 . H2313 . 109.5 no
N235 . C236 . C237 . 177.1(13) yes
C236 . C237 . H2371 . 108.7 no
C236 . C237 . H2372 . 110.4 no
H2371 . C237 . H2372 . 108.6 no
C236 . C237 . H2373 . 111.7 no
H2371 . C237 . H2373 . 108.5 no
H2372 . C237 . H2373 . 108.7 no
N241 . C242 . C243 . 176.1(19) yes
C242 . C243 . H2431 . 108.6 no
C242 . C243 . H2432 . 109.7 no
H2431 . C243 . H2432 . 109.5 no
C242 . C243 . H2433 . 109.7 no
H2431 . C243 . H2433 . 109.6 no
H2432 . C243 . H2433 . 109.7 no

loop_
_geom_bond_atom_site_label_1
_geom_bond_site_symmetry_1
_geom_bond_atom_site_label_2
_geom_bond_site_symmetry_2
_geom_bond_distance
_geom_bond_publ_flag
Cu1 . O2 . 1.983(3) yes
Cu1 . O5 . 2.456(3) yes
Cu1 . O41 . 2.563(3) yes
Cu1 . N44 . 2.019(3) yes
Cu1 . N73 . 1.989(3) yes
Cu1 . N178 . 2.005(3) yes
O2 . H21 . 0.806 no
O2 . H22 . 0.807 no
O5 . C6 . 1.463(5) yes
O5 . C176 . 1.382(6) yes
C6 . C7 . 1.630(9) yes
C6 . H61 . 0.957 no
C6 . H62 . 0.966 no
C7 . C8 . 1.395(10) yes
C7 . H72 . 0.987 no
C7 . H71 . 0.996 no
C8 . C9 . 1.462(7) yes
C8 . H82 . 0.988 no
C8 . H81 . 0.989 no
C9 . O10 . 1.455(5) yes
C9 . H91 . 0.972 no
C9 . H92 . 0.971 no
O10 . C11 . 1.399(5) yes
C11 . C12 . 1.411(5) yes
C11 . C87 . 1.404(6) yes
C12 . C13 . 1.521(6) yes
C12 . C90 . 1.399(6) yes
C13 . C14 . 1.519(5) yes
C13 . H132 . 0.973 no
C13 . H131 . 0.966 no
C14 . C15 . 1.402(6) yes
C14 . C150 . 1.398(6) yes
C15 . O16 . 1.396(5) yes
C15 . C32 . 1.403(5) yes
O16 . C17 . 1.444(5) yes
C17 . C18 . 1.486(6) yes
C17 . H171 . 0.969 no
C17 . H172 . 0.974 no
C18 . N19 . 1.364(5) yes
C18 . N22 . 1.338(5) yes
N19 . C20 . 1.379(6) yes
N19 . C26 . 1.472(6) yes
C20 . C21 . 1.359(6) yes
C20 . H201 . 0.934 no
C21 . N22 . 1.378(5) yes
C21 . H211 . 0.928 no
C26 . H263 . 0.969 no
C26 . H262 . 0.953 no
C26 . H261 . 0.964 no
C32 . C33 . 1.521(6) yes
C32 . C148 . 1.394(6) yes
C33 . C34 . 1.526(5) yes
C33 . H331 . 0.975 no
C33 . H332 . 0.966 no
C34 . C35 . 1.403(6) yes
C34 . C130 . 1.393(5) yes
C35 . O36 . 1.397(4) yes
C35 . C66 . 1.394(5) yes
O36 . C37 . 1.440(5) yes
C37 . C38 . 1.513(5) yes
C37 . H372 . 0.968 no
C37 . H371 . 0.961 no
C38 . C39 . 1.536(5) yes
C38 . H381 . 0.969 no
C38 . H382 . 0.962 no
C39 . C40 . 1.501(6) yes
C39 . H391 . 0.979 no
C39 . H392 . 0.975 no
C40 . O41 . 1.473(4) yes
C40 . H401 . 0.966 no
C40 . H402 . 0.982 no
O41 . C42 . 1.371(5) yes
C42 . C43 . 1.429(6) yes
C42 . C51 . 1.371(6) yes
C43 . N44 . 1.377(5) yes
C43 . C48 . 1.421(6) yes
N44 . C45 . 1.341(5) yes
C45 . C46 . 1.402(7) yes
C45 . H451 . 0.938 no
C46 . C47 . 1.367(8) yes
C46 . H461 . 0.933 no
C47 . C48 . 1.415(7) yes
C47 . H471 . 0.930 no
C48 . C49 . 1.412(7) yes
C49 . C50 . 1.362(7) yes
C49 . H491 . 0.922 no
C50 . C51 . 1.416(6) yes
C50 . H501 . 0.927 no
C51 . H511 . 0.926 no
C66 . C67 . 1.531(5) yes
C66 . C128 . 1.399(5) yes
C67 . C68 . 1.522(5) yes
C67 . H671 . 0.962 no
C67 . H672 . 0.963 no
C68 . C69 . 1.404(5) yes
C68 . C110 . 1.401(5) yes
C69 . O70 . 1.401(4) yes
C69 . C85 . 1.401(5) yes
O70 . C71 . 1.448(4) yes
C71 . C72 . 1.494(5) yes
C71 . H712 . 0.968 no
C71 . H711 . 0.969 no
C72 . N73 . 1.335(5) yes
C72 . N76 . 1.351(5) yes
N73 . C74 . 1.397(5) yes
C74 . C75 . 1.346(7) yes
C74 . H741 . 0.926 no
C75 . N76 . 1.369(6) yes
C75 . H751 . 0.941 no
N76 . C77 . 1.475(6) yes
C77 . H772 . 0.957 no
C77 . H771 . 0.959 no
C77 . H773 . 0.970 no
C85 . C86 . 1.528(5) yes
C85 . C108 . 1.388(5) yes
C86 . C87 . 1.521(5) yes
C86 . H861 . 0.973 no
C86 . H862 . 0.978 no
C87 . C88 . 1.395(5) yes
C88 . C89 . 1.404(6) yes
C88 . H881 . 0.938 no
C89 . C90 . 1.389(6) yes
C89 . C92 . 1.538(6) yes
C90 . H901 . 0.931 no
C92 . C93 . 1.544(7) yes
C92 . C97 . 1.533(7) yes
C92 . C101 . 1.535(7) yes
C93 . H933 . 0.961 no
C93 . H931 . 0.966 no
C93 . H932 . 0.967 no
C97 . H971 . 0.964 no
C97 . H972 . 0.966 no
C97 . H973 . 0.965 no
C101 . H1012 . 0.959 no
C101 . H1011 . 0.950 no
C101 . H1013 . 0.956 no
C108 . C109 . 1.402(6) yes
C108 . H1081 . 0.936 no
C109 . C110 . 1.387(5) yes
C109 . C112 . 1.534(5) yes
C110 . H1101 . 0.935 no
C112 . C113 . 1.543(6) yes
C112 . C117 . 1.535(7) yes
C112 . C121 . 1.532(7) yes
C113 . H1131 . 0.959 no
C113 . H1132 . 0.964 no
C113 . H1133 . 0.968 no
C117 . H1172 . 0.963 no
C117 . H1173 . 0.969 no
C117 . H1171 . 0.962 no
C121 . H1212 . 0.962 no
C121 . H1211 . 0.963 no
C121 . H1213 . 0.963 no
C128 . C129 . 1.398(6) yes
C128 . H1281 . 0.927 no
C129 . C130 . 1.402(6) yes
C129 . C132 . 1.541(5) yes
C130 . H1301 . 0.927 no
C132 . C133 . 1.519(6) yes
C132 . C137 . 1.526(8) yes
C132 . C141 . 1.529(8) yes
C133 . H1333 . 0.972 no
C133 . H1332 . 0.967 no
C133 . H1331 . 0.964 no
C137 . H1371 . 0.962 no
C137 . H1372 . 0.966 no
C137 . H1373 . 0.962 no
C141 . H1411 . 0.961 no
C141 . H1412 . 0.965 no
C141 . H1413 . 0.955 no
C148 . C149 . 1.392(6) yes
C148 . H1481 . 0.922 no
C149 . C150 . 1.392(6) yes
C149 . C152 . 1.536(6) yes
C150 . H1501 . 0.927 no
C152 . C153 . 1.529(7) yes
C152 . C157 . 1.544(7) yes
C152 . C161 . 1.539(7) yes
C153 . H1531 . 0.955 no
C153 . H1533 . 0.961 no
C153 . H1532 . 0.961 no
C157 . H1571 . 0.956 no
C157 . H1573 . 0.964 no
C157 . H1572 . 0.959 no
C161 . H1613 . 0.963 no
C161 . H1612 . 0.964 no
C161 . H1611 . 0.967 no
C176 . C177 . 1.428(6) yes
C176 . C185 . 1.376(6) yes
C177 . N178 . 1.378(5) yes
C177 . C182 . 1.424(6) yes
N178 . C179 . 1.319(5) yes
C179 . C180 . 1.399(6) yes
C179 . H1791 . 0.922 no
C180 . C181 . 1.370(7) yes
C180 . H1801 . 0.935 no
C181 . C182 . 1.407(7) yes
C181 . H1811 . 0.932 no
C182 . C183 . 1.416(7) yes
C183 . C184 . 1.362(8) yes
C183 . H1831 . 0.923 no
C184 . C185 . 1.407(8) yes
C184 . H1841 . 0.932 no
C185 . H1851 . 0.928 no
Cl192 . O193 . 1.437(4) yes
Cl192 . O194 . 1.442(4) yes
Cl192 . O195 . 1.443(4) yes
Cl192 . O196 . 1.435(5) yes
Cl197 . O198 . 1.376(4) yes
Cl197 . O199 . 1.416(5) yes
Cl197 . O200 . 1.388(5) yes
Cl197 . O201 . 1.437(4) yes
O202 . C203 . 1.295(15) yes
O202 . C210 . 1.480(17) yes
C203 . C204 . 1.407(19) yes
C203 . H2031 . 0.976 no
C203 . H2032 . 0.976 no
C204 . H2041 . 1.031 no
C204 . H2043 . 1.029 no
C204 . H2042 . 1.028 no
C210 . C211 . 1.62(2) yes
C210 . H2101 . 0.963 no
C210 . H2102 . 0.969 no
C211 . H2111 . 1.024 no
C211 . H2112 . 1.015 no
C211 . H2113 . 1.014 no
N217 . C218 . 1.129(8) yes
C218 . C219 . 1.453(7) yes
C219 . H2191 . 0.967 no
C219 . H2193 . 0.961 no
C219 . H2192 . 0.961 no
N223 . C224 . 1.197(10) yes
C224 . C225 . 1.407(11) yes
C225 . H2251 . 0.946 no
C225 . H2253 . 0.960 no
C225 . H2252 . 0.963 no
N229 . C230 . 1.137(10) yes
C230 . C231 . 1.409(10) yes
C231 . H2311 . 0.963 no
C231 . H2312 . 0.961 no
C231 . H2313 . 0.965 no
N235 . C236 . 1.136(17) yes
C236 . C237 . 1.499(15) yes
C237 . H2371 . 0.970 no
C237 . H2372 . 0.961 no
C237 . H2373 . 0.972 no
N241 . C242 . 1.140(14) yes
C242 . C243 . 1.342(16) yes
C243 . H2431 . 0.961 no
C243 . H2432 . 0.962 no
C243 . H2433 . 0.961 no

loop_
_geom_hbond_atom_site_label_D
_geom_hbond_site_symmetry_D
_geom_hbond_atom_site_label_H
_geom_hbond_site_symmetry_H
_geom_hbond_atom_site_label_A
_geom_hbond_site_symmetry_A
_geom_hbond_angle_DHA
_geom_hbond_distance_DH
_geom_hbond_distance_HA
_geom_hbond_distance_DA
_geom_hbond_publ_flag
C20 . H201 . O193 . 167 0.93 2.43 3.348(9) yes
C26 . H261 . N241 . 155 0.96 2.56 3.452(9) yes
C47 . H471 . O200 1_545 156 0.93 2.60 3.467(9) yes
C45 . H451 . O198 2_666 135 0.94 2.49 3.224(9) yes
C40 . H402 . O194 1_445 144 0.98 2.59 3.435(9) yes
C39 . H392 . O2 . 136 0.98 2.56 3.328(9) yes
C77 . H771 . N235 1_445 160 0.96 2.59 3.508(9) yes
C75 . H751 . O193 1_545 149 0.94 2.43 3.280(9) yes
C71 . H712 . O41 . 147 0.97 2.45 3.308(9) yes
C67 . H671 . C71 . 126 0.96 2.57 3.223(9) yes
C6 . H61 . N223 . 154 0.96 2.52 3.412(9) yes
C181 . H1811 . O198 . 150 0.93 2.56 3.398(9) yes
C180 . H1801 . O199 2_566 149 0.94 2.51 3.344(9) yes
C225 . H2251 . O199 1_655 145 0.95 2.50 3.314(9) yes
C225 . H2253 . O201 2_666 132 0.96 2.56 3.277(9) yes
C231 . H2313 . O199 1_545 139 0.96 2.52 3.306(9) yes
C237 . H2373 . N223 . 161 0.97 2.41 3.345(9) yes
C243 . H2432 . O193 . 151 0.96 2.47 3.336(9) yes
O2 . H21 . C9 . 160 0.81 2.46 3.229(9) yes
O2 . H21 . O10 . 128 0.81 2.23 2.796(9) yes
O2 . H22 . O70 . 154 0.81 2.38 3.127(9) yes
